data_4022983
loop_
_publ_author_name
'Jonathan H. Chong'
'Mark J. MacLachlan'

_publ_section_title
;
 Synthesis and Structural Investigation of New Triptycene-Based
 Ligands: En Route to Shape-Persistent Dendrimers and Macrocycles
 with Large Free Volume
;
_journal_name_full 'Journal of Organic Chemistry'
_journal_page_first 8683
_journal_page_last 8690
_journal_paper_doi 10.1021/jo701297q
_journal_volume 72
_journal_year 2007
_chemical_formula_sum 'C33 H21 Cu I N3'
_chemical_formula_weight 649.99
_chemical_name_systematic
;
 ?
;
_space_group_IT_number 15
_symmetry_cell_setting monoclinic
_symmetry_space_group_name_Hall '-C 2yc'
_symmetry_space_group_name_H-M 'C 1 2/c 1'
_atom_sites_solution_hydrogens geom
_atom_sites_solution_primary direct
_atom_sites_solution_secondary difmap
_audit_creation_method SHELXL-97
_cell_angle_alpha 90.00
_cell_angle_beta 98.168(7)
_cell_angle_gamma 90.00
_cell_formula_units_Z 8
_cell_length_a 20.034(3)
_cell_length_b 8.3663(11)
_cell_length_c 35.981(6)
_cell_measurement_reflns_used 43762
_cell_measurement_temperature 173(1)
_cell_measurement_theta_max 20.768
_cell_measurement_theta_min 2.205
_cell_volume 5969.5(16)
_computing_structure_refinement 'SHELXL-97 (Sheldrick, 1997)'
_diffrn_ambient_temperature 173(1)
_diffrn_measured_fraction_theta_full 0.990
_diffrn_measured_fraction_theta_max 0.990
_diffrn_radiation_monochromator graphite
_diffrn_radiation_source 'fine-focus sealed tube'
_diffrn_radiation_type MoK\a
_diffrn_radiation_wavelength 0.71073
_diffrn_reflns_av_R_equivalents 0.0911
_diffrn_reflns_av_sigmaI/netI 0.0675
_diffrn_reflns_limit_h_max 23
_diffrn_reflns_limit_h_min -23
_diffrn_reflns_limit_k_max 8
_diffrn_reflns_limit_k_min -9
_diffrn_reflns_limit_l_max 42
_diffrn_reflns_limit_l_min -42
_diffrn_reflns_number 41747
_diffrn_reflns_theta_full 24.99
_diffrn_reflns_theta_max 24.99
_diffrn_reflns_theta_min 2.05
_exptl_absorpt_coefficient_mu 1.791
_exptl_absorpt_correction_T_max 0.965
_exptl_absorpt_correction_T_min 0.666
_exptl_absorpt_correction_type multi-scan
_exptl_crystal_colour red
_exptl_crystal_density_diffrn 1.446
_exptl_crystal_density_meas ?
_exptl_crystal_density_method .
_exptl_crystal_description needle
_exptl_crystal_F_000 2576
_exptl_crystal_size_max 0.50
_exptl_crystal_size_mid 0.05
_exptl_crystal_size_min 0.02
_refine_diff_density_max 1.796
_refine_diff_density_min -1.484
_refine_diff_density_rms 0.161
_refine_ls_extinction_method none
_refine_ls_goodness_of_fit_ref 1.167
_refine_ls_hydrogen_treatment mixed
_refine_ls_matrix_type full
_refine_ls_number_parameters 343
_refine_ls_number_reflns 5186
_refine_ls_number_restraints 0
_refine_ls_restrained_S_all 1.167
_refine_ls_R_factor_all 0.1025
_refine_ls_R_factor_gt 0.0773
_refine_ls_shift/su_max 0.023
_refine_ls_shift/su_mean 0.003
_refine_ls_structure_factor_coef Fsqd
_refine_ls_weighting_details 'calc w=1/[\s^2^(Fo^2^)+(0.0415P)^2^+161.8905P] where P=(Fo^2^+2Fc^2^)/3'
_refine_ls_weighting_scheme calc
_refine_ls_wR_factor_gt 0.1737
_refine_ls_wR_factor_ref 0.1819
_reflns_number_gt 3929
_reflns_number_total 5186
_reflns_threshold_expression >2sigma(I)
_cod_data_source_file jo701297q-File009.cif
_cod_data_source_block mm019sq
_cod_original_sg_symbol_H-M 'C 2/c'
_cod_original_formula_sum 'C33 H21 Cu1 I1 N3'
_cod_database_code 4022983

loop_
_symmetry_equiv_pos_as_xyz
'x, y, z'
'-x, y, -z+1/2'
'x+1/2, y+1/2, z'
'-x+1/2, y+1/2, -z+1/2'
'-x, -y, -z'
'x, -y, z-1/2'
'-x+1/2, -y+1/2, -z'
'x+1/2, -y+1/2, z-1/2'

loop_
_atom_site_label
_atom_site_type_symbol
_atom_site_fract_x
_atom_site_fract_y
_atom_site_fract_z
_atom_site_U_iso_or_equiv
_atom_site_adp_type
_atom_site_occupancy
_atom_site_symmetry_multiplicity
_atom_site_calc_flag
_atom_site_refinement_flags
I1 I 0.00285(3) 0.73043(8) 0.02964(2) 0.0375(2) Uani 1 1 d .
Cu1 Cu 0.06609(5) 0.48419(14) 0.01086(3) 0.0275(3) Uani 1 1 d .
N1 N 0.1655(3) 0.4494(8) 0.02361(19) 0.0190(16) Uani 1 1 d .
C16 C 0.2495(4) 0.1875(9) 0.1178(2) 0.0186(19) Uani 1 1 d .
C15 C 0.1781(4) 0.2169(10) 0.1105(2) 0.0211(19) Uani 1 1 d .
N2 N 0.3073(3) 0.3813(8) 0.0376(2) 0.0207(16) Uani 1 1 d .
C24 C 0.3216(4) 0.5298(11) -0.0185(3) 0.027(2) Uani 1 1 d .
H24 H 0.3674 0.5063 -0.0147 0.032 Uiso 1 1 calc R
C13 C 0.1402(5) 0.1458(11) 0.1411(2) 0.026(2) Uani 1 1 d .
H13 H 0.0913 0.1636 0.1362 0.031 Uiso 1 1 calc R
C22 C 0.2796(5) 0.4680(10) 0.0074(2) 0.023(2) Uani 1 1 d .
C11 C 0.1737(5) 0.2224(11) 0.1778(3) 0.029(2) Uani 1 1 d .
C21 C 0.2090(4) 0.5073(10) 0.0003(2) 0.021(2) Uani 1 1 d .
C18 C 0.2917(4) 0.2426(10) 0.0938(3) 0.026(2) Uani 1 1 d .
H18 H 0.3378 0.2226 0.0988 0.031 Uiso 1 1 calc R
C19 C 0.1929(5) 0.3621(10) 0.0542(2) 0.022(2) Uani 1 1 d .
C20 C 0.2647(4) 0.3313(10) 0.0608(2) 0.0184(19) Uani 1 1 d .
C17 C 0.1508(5) 0.3019(10) 0.0798(2) 0.024(2) Uani 1 1 d .
H17 H 0.1046 0.3207 0.0755 0.029 Uiso 1 1 calc R
C12 C 0.2437(5) 0.1978(11) 0.1849(3) 0.032(2) Uani 1 1 d .
C25 C 0.2268(5) 0.6608(12) -0.0541(3) 0.029(2) Uani 1 1 d .
H25 H 0.2099 0.7270 -0.0740 0.035 Uiso 1 1 calc R
C4 C 0.2556(5) -0.2126(11) 0.1534(3) 0.031(2) Uani 1 1 d .
H4 H 0.3019 -0.2294 0.1582 0.038 Uiso 1 1 calc R
C5 C 0.1597(4) -0.0332(10) 0.1432(2) 0.0209(19) Uani 1 1 d .
C6 C 0.2295(5) -0.0590(11) 0.1507(3) 0.027(2) Uani 1 1 d .
C10 C 0.2819(6) 0.2658(13) 0.2158(3) 0.044(3) Uani 1 1 d .
H10 H 0.3284 0.2516 0.2200 0.053 Uiso 1 1 calc R
C3 C 0.1155(5) -0.1616(11) 0.1386(3) 0.028(2) Uani 1 1 d .
H3 H 0.0692 -0.1448 0.1341 0.034 Uiso 1 1 calc R
C105 C -0.0622(5) 1.0659(12) 0.1437(3) 0.037(3) Uani 1 1 d .
H105 H -0.0704 0.9844 0.1600 0.044 Uiso 1 1 calc R
C23 C 0.1851(5) 0.6024(11) -0.0307(3) 0.029(2) Uani 1 1 d .
H23 H 0.1393 0.6262 -0.0355 0.035 Uiso 1 1 calc R
C104 C -0.0365(5) 1.3076(12) 0.0944(3) 0.037(3) Uani 1 1 d .
H104 H -0.0276 1.3883 0.0780 0.044 Uiso 1 1 calc R
C2 C 0.2106(6) -0.3432(12) 0.1489(3) 0.039(3) Uani 1 1 d .
H2 H 0.2273 -0.4469 0.1512 0.047 Uiso 1 1 calc R
C101 C -0.0417(5) 1.5113(13) 0.1432(3) 0.040(3) Uani 1 1 d .
C14 C 0.2707(5) 0.0968(11) 0.1544(3) 0.027(2) Uani 1 1 d .
H14 H 0.3195 0.0784 0.1596 0.032 Uiso 1 1 calc R
C1 C 0.1422(5) -0.3184(12) 0.1411(3) 0.036(3) Uani 1 1 d .
H1 H 0.1132 -0.4055 0.1374 0.043 Uiso 1 1 calc R
C9 C 0.1412(6) 0.3128(12) 0.2025(3) 0.040(3) Uani 1 1 d .
H9 H 0.0949 0.3293 0.1981 0.047 Uiso 1 1 calc R
C102 C -0.0433(5) 1.3421(12) 0.1311(3) 0.033(2) Uani 1 1 d .
C26 C 0.2966(5) 0.6204(12) -0.0480(3) 0.032(2) Uani 1 1 d .
H26 H 0.3249 0.6569 -0.0645 0.039 Uiso 1 1 calc R
C103 C -0.0562(5) 1.2208(12) 0.1564(3) 0.038(2) Uani 1 1 d .
H103 H -0.0606 1.2452 0.1812 0.046 Uiso 1 1 calc R
C7 C 0.1810(7) 0.3779(13) 0.2341(3) 0.048(3) Uani 1 1 d .
H7 H 0.1604 0.4373 0.2512 0.058 Uiso 1 1 calc R
N101 N -0.0411(5) 1.6407(12) 0.1523(3) 0.052(3) Uani 1 1 d .
C106 C -0.0433(6) 1.1494(14) 0.0822(3) 0.045(3) Uani 1 1 d .
H106 H -0.0392 1.1238 0.0575 0.054 Uiso 1 1 calc R
C8 C 0.2500(7) 0.3560(15) 0.2406(3) 0.056(3) Uani 1 1 d .
H8 H 0.2752 0.4016 0.2617 0.067 Uiso 1 1 calc R
C107 C -0.0561(5) 1.0305(13) 0.1070(3) 0.041(3) Uani 1 1 d .
H107 H -0.0606 0.9252 0.0988 0.049 Uiso 1 1 calc R

loop_
_atom_site_aniso_label
_atom_site_aniso_U_11
_atom_site_aniso_U_22
_atom_site_aniso_U_33
_atom_site_aniso_U_23
_atom_site_aniso_U_13
_atom_site_aniso_U_12
I1 0.0300(4) 0.0242(4) 0.0584(5) -0.0114(3) 0.0066(3) 0.0020(3)
Cu1 0.0185(6) 0.0265(7) 0.0379(7) 0.0042(5) 0.0051(5) 0.0039(5)
N1 0.011(4) 0.015(4) 0.030(4) -0.002(3) 0.003(3) 0.000(3)
C16 0.016(4) 0.007(4) 0.032(5) 0.001(3) 0.002(4) 0.000(3)
C15 0.018(4) 0.013(4) 0.032(5) -0.005(4) 0.003(4) -0.005(4)
N2 0.014(4) 0.015(4) 0.034(4) -0.001(3) 0.008(3) -0.007(3)
C24 0.018(5) 0.025(5) 0.039(6) -0.008(4) 0.012(4) 0.010(4)
C13 0.027(5) 0.022(5) 0.030(5) 0.002(4) 0.013(4) 0.001(4)
C22 0.027(5) 0.016(5) 0.027(5) -0.007(4) 0.007(4) -0.008(4)
C11 0.045(6) 0.014(4) 0.028(5) 0.004(4) 0.004(4) -0.001(4)
C21 0.020(5) 0.013(4) 0.032(5) -0.005(4) 0.011(4) -0.006(4)
C18 0.020(5) 0.018(5) 0.039(5) 0.002(4) 0.003(4) -0.002(4)
C19 0.026(5) 0.014(5) 0.027(5) -0.009(4) 0.004(4) -0.001(4)
C20 0.006(4) 0.011(4) 0.037(5) -0.004(4) 0.003(4) -0.002(3)
C17 0.022(5) 0.020(5) 0.030(5) -0.006(4) 0.004(4) 0.004(4)
C12 0.046(6) 0.020(5) 0.028(5) 0.006(4) 0.001(5) -0.004(5)
C25 0.024(5) 0.026(5) 0.040(6) 0.004(4) 0.012(4) 0.000(4)
C4 0.033(6) 0.023(5) 0.040(6) 0.002(4) 0.008(4) 0.012(4)
C5 0.018(4) 0.015(5) 0.031(5) 0.003(4) 0.009(4) -0.001(4)
C6 0.027(5) 0.024(5) 0.032(5) 0.004(4) 0.010(4) -0.005(4)
C10 0.059(7) 0.034(6) 0.035(6) 0.003(5) -0.006(5) -0.014(6)
C3 0.017(5) 0.023(5) 0.047(6) 0.001(4) 0.014(4) 0.004(4)
C105 0.028(6) 0.029(6) 0.056(7) 0.009(5) 0.011(5) 0.006(5)
C23 0.026(5) 0.030(5) 0.029(5) -0.002(4) -0.004(4) -0.007(4)
C104 0.017(5) 0.034(6) 0.059(7) 0.013(5) 0.003(5) 0.003(4)
C2 0.051(7) 0.016(5) 0.054(7) 0.000(5) 0.016(5) 0.001(5)
C101 0.024(5) 0.028(6) 0.067(8) 0.001(5) 0.007(5) -0.008(5)
C14 0.018(5) 0.020(5) 0.041(6) 0.001(4) 0.000(4) 0.000(4)
C1 0.026(6) 0.020(5) 0.062(7) -0.003(5) 0.012(5) -0.003(4)
C9 0.064(8) 0.021(6) 0.037(6) 0.000(4) 0.018(5) 0.001(5)
C102 0.028(6) 0.028(5) 0.042(6) 0.006(5) 0.004(5) 0.007(4)
C26 0.043(6) 0.027(5) 0.030(5) -0.005(4) 0.018(5) -0.007(5)
C103 0.037(6) 0.029(6) 0.050(6) 0.003(5) 0.010(5) 0.000(5)
C7 0.074(9) 0.031(6) 0.044(7) -0.010(5) 0.027(6) -0.006(6)
N101 0.049(6) 0.030(6) 0.076(7) 0.000(5) 0.002(5) -0.001(5)
C106 0.054(8) 0.046(7) 0.033(6) -0.006(5) 0.000(5) 0.007(6)
C8 0.082(10) 0.047(8) 0.038(7) -0.012(6) 0.001(7) -0.011(7)
C107 0.033(6) 0.026(6) 0.062(8) 0.001(5) 0.003(5) -0.003(5)

loop_
_atom_type_symbol
_atom_type_description
_atom_type_scat_dispersion_real
_atom_type_scat_dispersion_imag
_atom_type_scat_source
C C 0.0033 0.0016 'International Tables Vol C Tables 4.2.6.8 and 6.1.1.4'
H H 0.0000 0.0000 'International Tables Vol C Tables 4.2.6.8 and 6.1.1.4'
N N 0.0061 0.0033 'International Tables Vol C Tables 4.2.6.8 and 6.1.1.4'
Cu Cu 0.3201 1.2651 'International Tables Vol C Tables 4.2.6.8 and 6.1.1.4'
I I -0.4742 1.8119 'International Tables Vol C Tables 4.2.6.8 and 6.1.1.4'

loop_
_geom_angle_atom_site_label_1
_geom_angle_atom_site_label_2
_geom_angle_atom_site_label_3
_geom_angle
_geom_angle_site_symmetry_1
_geom_angle_site_symmetry_3
Cu1 I1 Cu1 62.41(4) . 5_565
N1 Cu1 I1 124.8(2) . .
N1 Cu1 I1 117.6(2) . 5_565
I1 Cu1 I1 117.59(5) . 5_565
N1 Cu1 Cu1 175.5(2) . 5_565
I1 Cu1 Cu1 59.27(4) . 5_565
I1 Cu1 Cu1 58.32(5) 5_565 5_565
C19 N1 C21 117.2(7) . .
C19 N1 Cu1 122.4(6) . .
C21 N1 Cu1 120.3(6) . .
C18 C16 C15 120.8(8) . .
C18 C16 C14 126.1(8) . .
C15 C16 C14 113.0(7) . .
C17 C15 C16 120.9(8) . .
C17 C15 C13 126.7(8) . .
C16 C15 C13 112.4(8) . .
C20 N2 C22 116.1(7) . .
C26 C24 C22 121.9(9) . .
C26 C24 H24 119.0 . .
C22 C24 H24 119.0 . .
C11 C13 C15 104.7(7) . .
C11 C13 C5 106.5(7) . .
C15 C13 C5 105.1(7) . .
C11 C13 H13 113.2 . .
C15 C13 H13 113.2 . .
C5 C13 H13 113.2 . .
N2 C22 C24 120.0(8) . .
N2 C22 C21 122.8(8) . .
C24 C22 C21 117.1(8) . .
C12 C11 C9 120.5(9) . .
C12 C11 C13 113.6(8) . .
C9 C11 C13 125.9(9) . .
N1 C21 C23 120.6(8) . .
N1 C21 C22 120.2(8) . .
C23 C21 C22 119.2(8) . .
C16 C18 C20 120.0(8) . .
C16 C18 H18 120.0 . .
C20 C18 H18 120.0 . .
N1 C19 C17 120.0(8) . .
N1 C19 C20 120.3(8) . .
C17 C19 C20 119.7(8) . .
N2 C20 C18 118.3(7) . .
N2 C20 C19 123.2(8) . .
C18 C20 C19 118.5(8) . .
C15 C17 C19 120.1(8) . .
C15 C17 H17 119.9 . .
C19 C17 H17 119.9 . .
C10 C12 C11 120.7(10) . .
C10 C12 C14 126.1(10) . .
C11 C12 C14 113.1(8) . .
C23 C25 C26 119.7(9) . .
C23 C25 H25 120.1 . .
C26 C25 H25 120.1 . .
C6 C4 C2 118.8(9) . .
C6 C4 H4 120.6 . .
C2 C4 H4 120.6 . .
C3 C5 C6 120.4(8) . .
C3 C5 C13 126.2(8) . .
C6 C5 C13 113.4(8) . .
C4 C6 C5 120.8(9) . .
C4 C6 C14 126.0(8) . .
C5 C6 C14 113.2(8) . .
C12 C10 C8 119.2(12) . .
C12 C10 H10 120.4 . .
C8 C10 H10 120.4 . .
C5 C3 C1 118.8(8) . .
C5 C3 H3 120.6 . .
C1 C3 H3 120.6 . .
C103 C105 C107 120.5(10) . .
C103 C105 H105 119.7 . .
C107 C105 H105 119.7 . .
C25 C23 C21 121.8(9) . .
C25 C23 H23 119.1 . .
C21 C23 H23 119.1 . .
C102 C104 C106 118.8(10) . .
C102 C104 H104 120.6 . .
C106 C104 H104 120.6 . .
C1 C2 C4 120.6(9) . .
C1 C2 H2 119.7 . .
C4 C2 H2 119.7 . .
N101 C101 C102 179.4(14) . .
C16 C14 C6 105.4(7) . .
C16 C14 C12 105.0(7) . .
C6 C14 C12 106.8(8) . .
C16 C14 H14 113.0 . .
C6 C14 H14 113.0 . .
C12 C14 H14 113.0 . .
C2 C1 C3 120.6(9) . .
C2 C1 H1 119.7 . .
C3 C1 H1 119.7 . .
C11 C9 C7 117.6(11) . .
C11 C9 H9 121.2 . .
C7 C9 H9 121.2 . .
C104 C102 C103 121.3(10) . .
C104 C102 C101 118.9(9) . .
C103 C102 C101 119.7(10) . .
C24 C26 C25 120.2(9) . .
C24 C26 H26 119.9 . .
C25 C26 H26 119.9 . .
C105 C103 C102 118.5(10) . .
C105 C103 H103 120.7 . .
C102 C103 H103 120.7 . .
C8 C7 C9 121.7(11) . .
C8 C7 H7 119.2 . .
C9 C7 H7 119.2 . .
C107 C106 C104 119.8(10) . .
C107 C106 H106 120.1 . .
C104 C106 H106 120.1 . .
C7 C8 C10 120.2(11) . .
C7 C8 H8 119.9 . .
C10 C8 H8 119.9 . .
C105 C107 C106 120.9(10) . .
C105 C107 H107 119.5 . .
C106 C107 H107 119.5 . .

loop_
_geom_bond_atom_site_label_1
_geom_bond_atom_site_label_2
_geom_bond_distance
_geom_bond_site_symmetry_2
I1 Cu1 2.5591(13) .
I1 Cu1 2.5850(14) 5_565
Cu1 N1 2.000(7) .
Cu1 I1 2.5850(14) 5_565
Cu1 Cu1 2.665(2) 5_565
N1 C19 1.368(11) .
N1 C21 1.381(11) .
C16 C18 1.373(12) .
C16 C15 1.438(12) .
C16 C14 1.527(12) .
C15 C17 1.362(12) .
C15 C13 1.544(12) .
N2 C20 1.342(11) .
N2 C22 1.360(11) .
C24 C26 1.342(13) .
C24 C22 1.436(12) .
C24 H24 0.9300 .
C13 C11 1.534(13) .
C13 C5 1.547(12) .
C13 H13 0.9800 .
C22 C21 1.438(12) .
C11 C12 1.405(14) .
C11 C9 1.397(14) .
C21 C23 1.400(13) .
C18 C20 1.439(12) .
C18 H18 0.9300 .
C19 C17 1.427(12) .
C19 C20 1.447(12) .
C17 H17 0.9300 .
C12 C10 1.380(14) .
C12 C14 1.541(13) .
C25 C23 1.358(13) .
C25 C26 1.425(14) .
C25 H25 0.9300 .
C4 C6 1.386(13) .
C4 C2 1.411(14) .
C4 H4 0.9300 .
C5 C3 1.387(13) .
C5 C6 1.403(12) .
C6 C14 1.538(13) .
C10 C8 1.393(17) .
C10 H10 0.9300 .
C3 C1 1.415(13) .
C3 H3 0.9300 .
C105 C103 1.374(15) .
C105 C107 1.373(15) .
C105 H105 0.9300 .
C23 H23 0.9300 .
C104 C102 1.375(14) .
C104 C106 1.395(15) .
C104 H104 0.9300 .
C2 C1 1.375(14) .
C2 H2 0.9300 .
C101 N101 1.131(14) .
C101 C102 1.480(15) .
C14 H14 0.9800 .
C1 H1 0.9300 .
C9 C7 1.404(16) .
C9 H9 0.9300 .
C102 C103 1.413(14) .
C26 H26 0.9300 .
C103 H103 0.9300 .
C7 C8 1.380(17) .
C7 H7 0.9300 .
C106 C107 1.384(15) .
C106 H106 0.9300 .
C8 H8 0.9300 .
C107 H107 0.9300 .

loop_
_geom_torsion_atom_site_label_1
_geom_torsion_atom_site_label_2
_geom_torsion_atom_site_label_3
_geom_torsion_atom_site_label_4
_geom_torsion
_geom_torsion_site_symmetry_1
_geom_torsion_site_symmetry_4
Cu1 I1 Cu1 N1 177.6(3) 5_565 .
Cu1 I1 Cu1 I1 0.0 5_565 5_565
I1 Cu1 N1 C19 95.8(6) . .
I1 Cu1 N1 C19 -86.6(6) 5_565 .
Cu1 Cu1 N1 C19 -111(3) 5_565 .
I1 Cu1 N1 C21 -87.6(6) . .
I1 Cu1 N1 C21 90.1(6) 5_565 .
Cu1 Cu1 N1 C21 66(3) 5_565 .
C18 C16 C15 C17 -0.9(13) . .
C14 C16 C15 C17 177.4(8) . .
C18 C16 C15 C13 -179.6(8) . .
C14 C16 C15 C13 -1.3(10) . .
C17 C15 C13 C11 -121.5(9) . .
C16 C15 C13 C11 57.1(9) . .
C17 C15 C13 C5 126.4(9) . .
C16 C15 C13 C5 -55.0(9) . .
C20 N2 C22 C24 178.5(8) . .
C20 N2 C22 C21 0.9(12) . .
C26 C24 C22 N2 -177.7(9) . .
C26 C24 C22 C21 0.0(13) . .
C15 C13 C11 C12 -56.0(10) . .
C5 C13 C11 C12 55.0(10) . .
C15 C13 C11 C9 122.3(10) . .
C5 C13 C11 C9 -126.7(10) . .
C19 N1 C21 C23 -177.7(8) . .
Cu1 N1 C21 C23 5.5(11) . .
C19 N1 C21 C22 3.4(11) . .
Cu1 N1 C21 C22 -173.5(6) . .
N2 C22 C21 N1 -3.5(13) . .
C24 C22 C21 N1 178.8(8) . .
N2 C22 C21 C23 177.5(8) . .
C24 C22 C21 C23 -0.2(12) . .
C15 C16 C18 C20 0.2(13) . .
C14 C16 C18 C20 -177.9(8) . .
C21 N1 C19 C17 178.7(7) . .
Cu1 N1 C19 C17 -4.6(11) . .
C21 N1 C19 C20 -1.0(11) . .
Cu1 N1 C19 C20 175.8(6) . .
C22 N2 C20 C18 -178.4(8) . .
C22 N2 C20 C19 1.7(12) . .
C16 C18 C20 N2 -179.0(8) . .
C16 C18 C20 C19 0.9(12) . .
N1 C19 C20 N2 -1.7(13) . .
C17 C19 C20 N2 178.7(8) . .
N1 C19 C20 C18 178.4(8) . .
C17 C19 C20 C18 -1.3(12) . .
C16 C15 C17 C19 0.5(13) . .
C13 C15 C17 C19 179.0(8) . .
N1 C19 C17 C15 -179.1(8) . .
C20 C19 C17 C15 0.6(12) . .
C9 C11 C12 C10 -1.7(14) . .
C13 C11 C12 C10 176.7(8) . .
C9 C11 C12 C14 -179.4(8) . .
C13 C11 C12 C14 -1.0(11) . .
C11 C13 C5 C3 125.7(10) . .
C15 C13 C5 C3 -123.5(10) . .
C11 C13 C5 C6 -54.0(10) . .
C15 C13 C5 C6 56.7(10) . .
C2 C4 C6 C5 -0.6(14) . .
C2 C4 C6 C14 -179.3(9) . .
C3 C5 C6 C4 0.4(14) . .
C13 C5 C6 C4 -179.9(8) . .
C3 C5 C6 C14 179.3(8) . .
C13 C5 C6 C14 -1.0(11) . .
C11 C12 C10 C8 1.8(15) . .
C14 C12 C10 C8 179.2(10) . .
C6 C5 C3 C1 -1.0(14) . .
C13 C5 C3 C1 179.3(9) . .
C26 C25 C23 C21 2.4(15) . .
N1 C21 C23 C25 180.0(8) . .
C22 C21 C23 C25 -1.1(14) . .
C6 C4 C2 C1 1.4(15) . .
C18 C16 C14 C6 -124.7(9) . .
C15 C16 C14 C6 57.1(9) . .
C18 C16 C14 C12 122.7(9) . .
C15 C16 C14 C12 -55.5(9) . .
C4 C6 C14 C16 122.7(10) . .
C5 C6 C14 C16 -56.1(10) . .
C4 C6 C14 C12 -126.0(10) . .
C5 C6 C14 C12 55.2(10) . .
C10 C12 C14 C16 -120.2(10) . .
C11 C12 C14 C16 57.4(10) . .
C10 C12 C14 C6 128.2(10) . .
C11 C12 C14 C6 -54.2(10) . .
C4 C2 C1 C3 -2.1(16) . .
C5 C3 C1 C2 1.8(16) . .
C12 C11 C9 C7 0.3(14) . .
C13 C11 C9 C7 -177.9(9) . .
C106 C104 C102 C103 0.6(15) . .
C106 C104 C102 C101 -175.1(10) . .
N101 C101 C102 C104 77(100) . .
N101 C101 C102 C103 -98(100) . .
C22 C24 C26 C25 1.2(14) . .
C23 C25 C26 C24 -2.5(14) . .
C107 C105 C103 C102 -0.4(15) . .
C104 C102 C103 C105 -0.1(15) . .
C101 C102 C103 C105 175.4(10) . .
C11 C9 C7 C8 0.9(16) . .
C102 C104 C106 C107 -0.5(16) . .
C9 C7 C8 C10 -0.8(18) . .
C12 C10 C8 C7 -0.5(17) . .
C103 C105 C107 C106 0.5(16) . .
C104 C106 C107 C105 -0.1(16) . .
